data_4088399
loop_
_publ_author_name
'Xiang, Li'
'Xie, Zuowei'

_publ_section_title
;
 Reaction of [\h1:\h5-(R2NCH2CH2)C2B9H10]TaMe3 with Isonitriles: Effects
 of Nitrogen Substituents on Product Formation
;
_journal_issue 10
_journal_name_full Organometallics
_journal_page_first 1430
_journal_paper_doi 10.1021/acs.organomet.6b00053
_journal_volume 35
_journal_year 2016
_chemical_formula_sum 'C25 H49 B9 N3 Ta'
_chemical_formula_weight 669.91
_space_group_crystal_system triclinic
_space_group_IT_number 2
_space_group_name_Hall '-P 1'
_space_group_name_H-M_alt 'P -1'
_atom_sites_solution_hydrogens geom
_audit_creation_method SHELXL-2014/6
_cell_angle_alpha 90.0090(10)
_cell_angle_beta 100.4650(10)
_cell_angle_gamma 111.2920(10)
_cell_formula_units_Z 2
_cell_length_a 10.2023(5)
_cell_length_b 11.9870(6)
_cell_length_c 13.8917(7)
_cell_measurement_reflns_used 182
_cell_measurement_temperature 293(2)
_cell_measurement_theta_max 14
_cell_measurement_theta_min 14
_cell_volume 1552.53(13)
_computing_cell_refinement 'BRUKER SMART CCD DIFFRACTOMETER'
_computing_data_collection 'BRUKER SMART CCD DIFFRACTOMETER'
_computing_data_reduction 'BRUKER SMART CCD DIFFRACTOMETER'
_computing_molecular_graphics 'BRUKER SHELXTL'
_computing_publication_material 'BRUKER SHELXTL'
_computing_structure_refinement 'SHELXL-2014/6 (Sheldrick, 2014)'
_diffrn_ambient_temperature 293(2)
_diffrn_measured_fraction_theta_full 0.994
_diffrn_measured_fraction_theta_max 0.994
_diffrn_measurement_device_type 'BRUKER SMART CCD DIFFRACTOMETER'
_diffrn_measurement_method 'PHI & OMEAG SCAN'
_diffrn_radiation_type MoK\a
_diffrn_radiation_wavelength 0.71073
_diffrn_reflns_av_R_equivalents 0.0765
_diffrn_reflns_av_unetI/netI 0.0714
_diffrn_reflns_Laue_measured_fraction_full 0.994
_diffrn_reflns_Laue_measured_fraction_max 0.994
_diffrn_reflns_limit_h_max 12
_diffrn_reflns_limit_h_min -12
_diffrn_reflns_limit_k_max 11
_diffrn_reflns_limit_k_min -14
_diffrn_reflns_limit_l_max 16
_diffrn_reflns_limit_l_min -13
_diffrn_reflns_number 8621
_diffrn_reflns_point_group_measured_fraction_full 0.994
_diffrn_reflns_point_group_measured_fraction_max 0.994
_diffrn_reflns_theta_full 25.242
_diffrn_reflns_theta_max 25.248
_diffrn_reflns_theta_min 1.495
_exptl_absorpt_coefficient_mu 3.560
_exptl_absorpt_correction_T_max 1.0000
_exptl_absorpt_correction_T_min 0.529633
_exptl_absorpt_correction_type multi-scan
_exptl_crystal_colour colourless
_exptl_crystal_density_diffrn 1.433
_exptl_crystal_description block
_exptl_crystal_F_000 676
_exptl_crystal_size_max 0.400
_exptl_crystal_size_mid 0.300
_exptl_crystal_size_min 0.200
_refine_diff_density_max 2.152
_refine_diff_density_min -2.243
_refine_diff_density_rms 0.230
_refine_ls_extinction_method none
_refine_ls_goodness_of_fit_ref 1.019
_refine_ls_hydrogen_treatment constr
_refine_ls_matrix_type full
_refine_ls_number_parameters 343
_refine_ls_number_reflns 5585
_refine_ls_number_restraints 0
_refine_ls_restrained_S_all 1.019
_refine_ls_R_factor_all 0.0660
_refine_ls_R_factor_gt 0.0558
_refine_ls_shift/su_max 0.001
_refine_ls_shift/su_mean 0.000
_refine_ls_structure_factor_coef Fsqd
_refine_ls_weighting_details 'w=1/[\s^2^(Fo^2^)+(0.1253P)^2^] where P=(Fo^2^+2Fc^2^)/3'
_refine_ls_weighting_scheme calc
_refine_ls_wR_factor_gt 0.1502
_refine_ls_wR_factor_ref 0.1673
_reflns_Friedel_coverage 0.000
_reflns_number_gt 4845
_reflns_number_total 5585
_reflns_threshold_expression 'I > 2\s(I)'
_cod_data_source_file om6b00053_si_002.cif
_cod_data_source_block 10a
_cod_database_code 4088399
_shelx_space_group_comment
;
The symmetry employed for this shelxl refinement is uniquely defined
by the following loop, which should always be used as a source of
symmetry information in preference to the above space-group names.
They are only intended as comments.
;
_shelx_estimated_absorpt_t_min 0.330
_shelx_estimated_absorpt_t_max 0.536
_shelxl_version_number 2014/6

loop_
_space_group_symop_operation_xyz
'x, y, z'
'-x, -y, -z'

loop_
_atom_site_label
_atom_site_type_symbol
_atom_site_fract_x
_atom_site_fract_y
_atom_site_fract_z
_atom_site_U_iso_or_equiv
_atom_site_adp_type
_atom_site_occupancy
_atom_site_site_symmetry_order
_atom_site_calc_flag
_atom_site_refinement_flags_posn
_atom_site_refinement_flags_adp
Ta1 Ta 0.94256(3) 0.74416(2) 0.71095(2) 0.03134(16) Uani 1 1 d . .
N1 N 1.0604(7) 0.7300(6) 0.5883(5) 0.0374(15) Uani 1 1 d . .
N2 N 0.9487(7) 0.6016(5) 0.7509(5) 0.0320(14) Uani 1 1 d . .
N3 N 1.1395(8) 0.8850(6) 0.7771(6) 0.0426(18) Uani 1 1 d . .
C1 C 0.7722(9) 0.7399(8) 0.5593(6) 0.0383(19) Uani 1 1 d . .
C2 C 0.6890(9) 0.6552(8) 0.6336(7) 0.0383(19) Uani 1 1 d . .
H2 H 0.6774 0.5603 0.6328 0.046 Uiso 1 1 calc R U
C11 C 0.8225(11) 0.6886(10) 0.4782(7) 0.050(2) Uani 1 1 d . .
H11A H 0.7408 0.6236 0.4410 0.061 Uiso 1 1 calc R U
H11B H 0.8551 0.7507 0.4338 0.061 Uiso 1 1 calc R U
C12 C 0.9410(11) 0.6421(9) 0.5127(7) 0.049(2) Uani 1 1 d . .
H12A H 0.9798 0.6284 0.4570 0.058 Uiso 1 1 calc R U
H12B H 0.9020 0.5659 0.5411 0.058 Uiso 1 1 calc R U
C13 C 1.1357(11) 0.8366(8) 0.5390(8) 0.050(2) Uani 1 1 d . .
H13A H 1.0711 0.8763 0.5148 0.076 Uiso 1 1 calc R U
H13B H 1.2160 0.8905 0.5849 0.076 Uiso 1 1 calc R U
H13C H 1.1689 0.8123 0.4852 0.076 Uiso 1 1 calc R U
C14 C 1.1690(11) 0.6750(9) 0.6231(8) 0.049(2) Uani 1 1 d . .
H14A H 1.1262 0.6045 0.6562 0.073 Uiso 1 1 calc R U
H14B H 1.2017 0.6535 0.5678 0.073 Uiso 1 1 calc R U
H14C H 1.2488 0.7317 0.6675 0.073 Uiso 1 1 calc R U
C15 C 0.9630(9) 0.4952(8) 0.7845(6) 0.0384(18) Uani 1 1 d . .
C16 C 0.8758(11) 0.3829(8) 0.7370(7) 0.044(2) Uani 1 1 d . .
C17 C 0.9081(14) 0.2819(9) 0.7680(8) 0.059(3) Uani 1 1 d . .
H17A H 0.8491 0.2059 0.7395 0.071 Uiso 1 1 calc R U
C18 C 1.0252(17) 0.2946(12) 0.8394(11) 0.084(4) Uani 1 1 d . .
H18A H 1.0518 0.2290 0.8534 0.101 Uiso 1 1 calc R U
C19 C 1.1005(16) 0.3990(11) 0.8886(11) 0.079(4) Uani 1 1 d . .
H19A H 1.1696 0.4026 0.9436 0.095 Uiso 1 1 calc R U
C20 C 1.0798(14) 0.5059(11) 0.8605(9) 0.068(3) Uani 1 1 d . .
C21 C 1.1699(16) 0.6228(13) 0.9126(11) 0.089(5) Uani 1 1 d . .
H21A H 1.2439 0.6134 0.9617 0.133 Uiso 1 1 calc R U
H21B H 1.2128 0.6777 0.8668 0.133 Uiso 1 1 calc R U
H21C H 1.1120 0.6537 0.9435 0.133 Uiso 1 1 calc R U
C22 C 0.7506(12) 0.3675(9) 0.6584(8) 0.056(3) Uani 1 1 d . .
H22A H 0.7048 0.2844 0.6351 0.084 Uiso 1 1 calc R U
H22B H 0.6840 0.3933 0.6837 0.084 Uiso 1 1 calc R U
H22C H 0.7817 0.4148 0.6052 0.084 Uiso 1 1 calc R U
C23 C 1.2837(11) 0.9829(9) 0.7818(8) 0.054(2) Uani 1 1 d . .
H23A H 1.3133 0.9732 0.7201 0.064 Uiso 1 1 calc R U
C24 C 1.3977(12) 0.9744(11) 0.8617(10) 0.071(3) Uani 1 1 d . .
H24A H 1.4081 0.8978 0.8537 0.085 Uiso 1 1 calc R U
H24B H 1.3715 0.9794 0.9248 0.085 Uiso 1 1 calc R U
C25 C 1.2678(13) 1.1043(10) 0.7823(11) 0.073(3) Uani 1 1 d . .
H25A H 1.2001 1.1061 0.7240 0.087 Uiso 1 1 calc R U
H25B H 1.2287 1.1140 0.8390 0.087 Uiso 1 1 calc R U
C26 C 1.0564(11) 0.8535(9) 0.8400(8) 0.052(2) Uani 1 1 d . .
C27 C 1.0721(15) 0.8969(12) 0.9437(8) 0.072(3) Uani 1 1 d . .
H27A H 0.9872 0.8519 0.9680 0.108 Uiso 1 1 calc R U
H27B H 1.1537 0.8864 0.9833 0.108 Uiso 1 1 calc R U
H27C H 1.0855 0.9805 0.9464 0.108 Uiso 1 1 calc R U
C28 C 1.5383(12) 1.0758(11) 0.8582(11) 0.074(3) Uani 1 1 d . .
H28A H 1.5705 1.0631 0.7990 0.089 Uiso 1 1 calc R U
H28B H 1.6099 1.0741 0.9139 0.089 Uiso 1 1 calc R U
C29 C 1.5273(16) 1.1985(13) 0.8595(11) 0.090(4) Uani 1 1 d . .
H29A H 1.5163 1.2190 0.9244 0.108 Uiso 1 1 calc R U
H29B H 1.6159 1.2577 0.8470 0.108 Uiso 1 1 calc R U
C30 C 1.4043(17) 1.2051(12) 0.7852(13) 0.100(5) Uani 1 1 d . .
H30A H 1.3912 1.2792 0.7992 0.121 Uiso 1 1 calc R U
H30B H 1.4290 1.2083 0.7207 0.121 Uiso 1 1 calc R U
C31 C 0.6925(11) 0.6616(8) 0.8474(7) 0.048(2) Uani 1 1 d . .
H31A H 0.7897 0.6680 0.8780 0.058 Uiso 1 1 calc R U
C32 C 0.6017(18) 0.5309(10) 0.8353(10) 0.089(5) Uani 1 1 d . .
H32A H 0.6341 0.4911 0.7901 0.134 Uiso 1 1 calc R U
H32B H 0.6088 0.4969 0.8977 0.134 Uiso 1 1 calc R U
H32C H 0.5036 0.5207 0.8103 0.134 Uiso 1 1 calc R U
C33 C 0.6431(16) 0.7257(11) 0.9182(9) 0.076(4) Uani 1 1 d . .
H33A H 0.7022 0.8095 0.9253 0.114 Uiso 1 1 calc R U
H33B H 0.5451 0.7161 0.8934 0.114 Uiso 1 1 calc R U
H33C H 0.6504 0.6923 0.9808 0.114 Uiso 1 1 calc R U
B3 B 0.7052(11) 0.7279(9) 0.7435(8) 0.042(2) Uani 1 1 d . .
B4 B 0.8062(10) 0.8811(8) 0.7290(8) 0.039(2) Uani 1 1 d . .
H4 H 0.8713 0.9465 0.7909 0.047 Uiso 1 1 calc R U
B5 B 0.8502(12) 0.8834(9) 0.6107(8) 0.045(2) Uani 1 1 d . .
H5 H 0.9490 0.9506 0.5943 0.055 Uiso 1 1 calc R U
B6 B 0.5902(11) 0.6926(10) 0.5341(9) 0.048(3) Uani 1 1 d . .
H6 H 0.5212 0.6317 0.4705 0.058 Uiso 1 1 calc R U
B7 B 0.5403(13) 0.6788(11) 0.6510(9) 0.053(3) Uani 1 1 d . .
H7 H 0.4408 0.6093 0.6640 0.063 Uiso 1 1 calc R U
B8 B 0.6157(12) 0.8305(9) 0.7080(9) 0.047(3) Uani 1 1 d . .
H8 H 0.5615 0.8601 0.7586 0.057 Uiso 1 1 calc R U
B9 B 0.7053(11) 0.9270(8) 0.6263(9) 0.046(2) Uani 1 1 d . .
H9 H 0.7104 1.0202 0.6235 0.055 Uiso 1 1 calc R U
B10 B 0.6944(15) 0.8444(12) 0.5214(9) 0.055(3) Uani 1 1 d . .
H10 H 0.6956 0.8838 0.4499 0.065 Uiso 1 1 calc R U
B11 B 0.5463(13) 0.8084(10) 0.5793(10) 0.054(3) Uani 1 1 d . .
H11 H 0.4480 0.8232 0.5461 0.065 Uiso 1 1 calc R U

loop_
_atom_site_aniso_label
_atom_site_aniso_U_11
_atom_site_aniso_U_22
_atom_site_aniso_U_33
_atom_site_aniso_U_23
_atom_site_aniso_U_13
_atom_site_aniso_U_12
Ta1 0.0279(2) 0.0280(2) 0.0390(2) -0.00233(14) 0.00659(15) 0.01138(15)
N1 0.033(4) 0.033(3) 0.050(4) 0.004(3) 0.013(3) 0.016(3)
N2 0.036(4) 0.021(3) 0.037(3) -0.001(3) 0.007(3) 0.008(3)
N3 0.028(4) 0.033(4) 0.061(5) -0.005(3) 0.008(3) 0.006(3)
C1 0.028(4) 0.040(4) 0.046(5) -0.001(4) 0.003(4) 0.014(4)
C2 0.030(4) 0.037(4) 0.052(5) 0.003(4) 0.005(4) 0.018(4)
C11 0.049(6) 0.061(6) 0.045(5) -0.007(4) -0.001(4) 0.030(5)
C12 0.051(6) 0.050(5) 0.048(5) -0.014(4) 0.009(4) 0.022(5)
C13 0.045(5) 0.039(5) 0.066(6) 0.006(4) 0.022(5) 0.009(4)
C14 0.045(5) 0.049(5) 0.059(6) 0.006(4) 0.015(5) 0.024(4)
C15 0.038(5) 0.043(5) 0.040(4) 0.002(4) 0.007(4) 0.022(4)
C16 0.052(5) 0.040(5) 0.047(5) 0.005(4) 0.017(4) 0.021(4)
C17 0.084(8) 0.043(5) 0.061(6) 0.003(5) 0.019(6) 0.034(5)
C18 0.115(12) 0.064(8) 0.090(9) 0.021(7) 0.008(8) 0.056(8)
C19 0.092(10) 0.063(8) 0.090(9) 0.019(7) -0.003(8) 0.046(7)
C20 0.075(8) 0.077(8) 0.059(6) 0.003(6) -0.001(6) 0.044(7)
C21 0.082(10) 0.075(9) 0.095(10) -0.002(7) -0.040(8) 0.039(7)
C22 0.056(6) 0.039(5) 0.065(6) -0.002(4) 0.008(5) 0.010(5)
C23 0.042(5) 0.049(5) 0.056(6) -0.015(4) 0.007(5) 0.001(4)
C24 0.041(6) 0.061(7) 0.105(9) 0.002(6) 0.007(6) 0.017(5)
C25 0.062(7) 0.050(6) 0.090(9) 0.005(6) -0.005(6) 0.012(5)
C26 0.057(6) 0.050(5) 0.060(6) -0.013(5) 0.008(5) 0.035(5)
C27 0.078(8) 0.086(9) 0.055(6) -0.024(6) -0.002(6) 0.040(7)
C28 0.042(6) 0.070(8) 0.095(9) 0.004(7) 0.019(6) 0.001(5)
C29 0.072(9) 0.082(9) 0.098(10) -0.031(8) 0.005(8) 0.014(7)
C30 0.091(11) 0.053(7) 0.122(13) 0.005(8) -0.019(9) 0.004(7)
C31 0.055(6) 0.044(5) 0.055(6) 0.017(4) 0.024(5) 0.024(5)
C32 0.134(13) 0.043(6) 0.074(8) 0.015(6) 0.028(8) 0.009(7)
C33 0.107(11) 0.067(7) 0.072(8) 0.011(6) 0.042(8) 0.042(7)
B3 0.042(5) 0.043(5) 0.053(6) 0.000(4) 0.016(5) 0.027(5)
B4 0.034(5) 0.019(4) 0.062(6) 0.003(4) 0.012(5) 0.006(4)
B5 0.047(6) 0.038(5) 0.055(6) 0.005(5) 0.015(5) 0.018(5)
B6 0.036(5) 0.052(6) 0.058(7) 0.005(5) -0.005(5) 0.024(5)
B7 0.043(6) 0.053(6) 0.068(7) 0.006(5) 0.008(5) 0.024(5)
B8 0.040(6) 0.039(5) 0.073(7) 0.009(5) 0.020(5) 0.021(5)
B9 0.037(5) 0.024(4) 0.074(7) 0.009(4) 0.012(5) 0.007(4)
B10 0.065(8) 0.064(7) 0.049(6) 0.001(5) -0.003(6) 0.047(7)
B11 0.042(6) 0.044(6) 0.083(8) 0.014(6) 0.019(6) 0.020(5)

loop_
_atom_type_symbol
_atom_type_description
_atom_type_scat_dispersion_real
_atom_type_scat_dispersion_imag
_atom_type_scat_source
C C 0.0033 0.0016 'International Tables Vol C Tables 4.2.6.8 and 6.1.1.4'
H H 0.0000 0.0000 'International Tables Vol C Tables 4.2.6.8 and 6.1.1.4'
B B 0.0013 0.0007 'International Tables Vol C Tables 4.2.6.8 and 6.1.1.4'
N N 0.0061 0.0033 'International Tables Vol C Tables 4.2.6.8 and 6.1.1.4'
Ta Ta -0.7052 6.5227 'International Tables Vol C Tables 4.2.6.8 and 6.1.1.4'

loop_
_geom_angle_atom_site_label_1
_geom_angle_atom_site_label_2
_geom_angle_atom_site_label_3
_geom_angle
N2 Ta1 C26 99.3(3)
N2 Ta1 N3 108.8(3)
C26 Ta1 N3 35.4(4)
N2 Ta1 N1 89.1(3)
C26 Ta1 N1 120.0(4)
N3 Ta1 N1 85.6(3)
N2 Ta1 C2 93.2(3)
C26 Ta1 C2 134.2(4)
N3 Ta1 C2 156.3(3)
N1 Ta1 C2 104.0(3)
N2 Ta1 C1 117.6(3)
C26 Ta1 C1 140.7(3)
N3 Ta1 C1 129.4(3)
N1 Ta1 C1 76.2(3)
C2 Ta1 C1 37.7(3)
N2 Ta1 B3 100.6(3)
C26 Ta1 B3 93.6(4)
N3 Ta1 B3 123.2(3)
N1 Ta1 B3 143.2(3)
C2 Ta1 B3 40.6(3)
C1 Ta1 B3 67.8(3)
N2 Ta1 B5 157.3(4)
C26 Ta1 B5 101.6(4)
N3 Ta1 B5 93.5(3)
N1 Ta1 B5 88.2(3)
C2 Ta1 B5 65.7(3)
C1 Ta1 B5 40.1(3)
B3 Ta1 B5 69.4(4)
N2 Ta1 B4 139.5(3)
C26 Ta1 B4 75.3(4)
N3 Ta1 B4 90.0(3)
N1 Ta1 B4 128.9(3)
C2 Ta1 B4 67.0(3)
C1 Ta1 B4 67.9(3)
B3 Ta1 B4 41.5(3)
B5 Ta1 B4 41.2(3)
C13 N1 C14 105.3(7)
C13 N1 C12 108.5(7)
C14 N1 C12 108.3(7)
C13 N1 Ta1 121.2(6)
C14 N1 Ta1 110.7(6)
C12 N1 Ta1 102.3(5)
C15 N2 Ta1 176.3(6)
C26 N3 C23 131.9(8)
C26 N3 Ta1 70.5(5)
C23 N3 Ta1 157.3(7)
C11 C1 C2 120.9(8)
C11 C1 B6 109.4(8)
C2 C1 B6 62.9(6)
C11 C1 B5 125.1(8)
C2 C1 B5 109.5(7)
B6 C1 B5 112.0(7)
C11 C1 B10 114.5(8)
C2 C1 B10 110.8(8)
B6 C1 B10 61.8(7)
B5 C1 B10 60.5(6)
C11 C1 Ta1 105.0(5)
C2 C1 Ta1 70.5(4)
B6 C1 Ta1 131.6(6)
B5 C1 Ta1 71.3(5)
B10 C1 Ta1 129.4(6)
C1 C2 B7 114.1(7)
C1 C2 B3 113.7(7)
B7 C2 B3 64.7(6)
C1 C2 B6 61.8(6)
B7 C2 B6 62.7(6)
B3 C2 B6 115.7(7)
C1 C2 Ta1 71.8(4)
B7 C2 Ta1 133.5(6)
B3 C2 Ta1 70.9(5)
B6 C2 Ta1 131.8(6)
C12 C11 C1 115.6(8)
C11 C12 N1 111.4(7)
C16 C15 N2 121.7(8)
C16 C15 C20 120.2(9)
N2 C15 C20 117.7(9)
C15 C16 C17 118.1(9)
C15 C16 C22 121.9(8)
C17 C16 C22 120.0(9)
C18 C17 C16 120.8(11)
C19 C18 C17 120.5(11)
C18 C19 C20 122.2(12)
C15 C20 C19 117.5(11)
C15 C20 C21 120.7(10)
C19 C20 C21 121.7(11)
C24 C23 N3 114.1(9)
C24 C23 C25 113.9(9)
N3 C23 C25 109.5(9)
C23 C24 C28 109.5(11)
C30 C25 C23 112.8(12)
N3 C26 C27 132.7(11)
N3 C26 Ta1 74.1(5)
C27 C26 Ta1 153.2(10)
C24 C28 C29 113.2(11)
C30 C29 C28 113.2(11)
C25 C30 C29 114.4(13)
C32 C31 C33 110.2(10)
C32 C31 B3 114.5(9)
C33 C31 B3 111.7(8)
C31 B3 C2 123.8(8)
C31 B3 B4 127.1(8)
C2 B3 B4 104.2(7)
C31 B3 B8 121.5(8)
C2 B3 B8 102.2(8)
B4 B3 B8 59.5(6)
C31 B3 B7 115.0(8)
C2 B3 B7 57.4(6)
B4 B3 B7 108.5(8)
B8 B3 B7 60.1(6)
C31 B3 Ta1 105.0(6)
C2 B3 Ta1 68.5(4)
B4 B3 Ta1 71.1(5)
B8 B3 Ta1 125.9(6)
B7 B3 Ta1 124.2(6)
B5 B4 B8 105.5(8)
B5 B4 B3 105.7(7)
B8 B4 B3 60.7(5)
B5 B4 B9 59.6(6)
B8 B4 B9 58.5(6)
B3 B4 B9 107.1(7)
B5 B4 Ta1 68.2(5)
B8 B4 Ta1 123.5(6)
B3 B4 Ta1 67.3(4)
B9 B4 Ta1 123.7(6)
C1 B5 B10 60.9(6)
C1 B5 B4 106.8(7)
B10 B5 B4 109.5(8)
C1 B5 B9 105.5(7)
B10 B5 B9 58.6(7)
B4 B5 B9 61.0(6)
C1 B5 Ta1 68.6(5)
B10 B5 Ta1 127.2(7)
B4 B5 Ta1 70.6(5)
B9 B5 Ta1 127.2(7)
C1 B6 C2 55.2(5)
C1 B6 B11 106.6(8)
C2 B6 B11 105.2(8)
C1 B6 B10 60.3(6)
C2 B6 B10 103.6(7)
B11 B6 B10 59.8(7)
C1 B6 B7 104.8(8)
C2 B6 B7 58.1(6)
B11 B6 B7 62.6(7)
B10 B6 B7 109.6(9)
C2 B7 B6 59.1(6)
C2 B7 B8 102.1(8)
B6 B7 B8 104.8(8)
C2 B7 B3 57.9(6)
B6 B7 B3 107.3(8)
B8 B7 B3 59.4(6)
C2 B7 B11 102.6(8)
B6 B7 B11 58.1(7)
B8 B7 B11 58.5(7)
B3 B7 B11 106.3(8)
B9 B8 B4 61.6(6)
B9 B8 B11 58.9(6)
B4 B8 B11 109.3(8)
B9 B8 B3 108.8(7)
B4 B8 B3 59.7(6)
B11 B8 B3 109.6(8)
B9 B8 B7 108.5(8)
B4 B8 B7 109.1(7)
B11 B8 B7 61.4(7)
B3 B8 B7 60.6(6)
B10 B9 B11 60.9(7)
B10 B9 B8 109.3(8)
B11 B9 B8 61.4(7)
B10 B9 B5 59.4(7)
B11 B9 B5 107.8(8)
B8 B9 B5 106.4(7)
B10 B9 B4 108.7(7)
B11 B9 B4 109.9(7)
B8 B9 B4 59.9(6)
B5 B9 B4 59.3(6)
B9 B10 B5 62.0(7)
B9 B10 C1 106.2(8)
B5 B10 C1 58.5(6)
B9 B10 B11 59.9(7)
B5 B10 B11 109.0(9)
C1 B10 B11 104.6(9)
B9 B10 B6 107.7(9)
B5 B10 B6 107.0(8)
C1 B10 B6 57.8(6)
B11 B10 B6 59.6(7)
B9 B11 B6 107.9(8)
B9 B11 B10 59.2(7)
B6 B11 B10 60.6(7)
B9 B11 B8 59.7(7)
B6 B11 B8 107.1(8)
B10 B11 B8 106.6(8)
B9 B11 B7 108.2(8)
B6 B11 B7 59.4(7)
B10 B11 B7 107.8(8)
B8 B11 B7 60.2(6)

loop_
_geom_bond_atom_site_label_1
_geom_bond_atom_site_label_2
_geom_bond_distance
Ta1 N2 1.816(6)
Ta1 C26 2.102(10)
Ta1 N3 2.144(7)
Ta1 N1 2.295(7)
Ta1 C2 2.443(8)
Ta1 C1 2.463(8)
Ta1 B3 2.482(10)
Ta1 B5 2.506(11)
Ta1 B4 2.546(10)
N1 C13 1.473(11)
N1 C14 1.494(12)
N1 C12 1.517(11)
N2 C15 1.406(11)
N3 C26 1.290(13)
N3 C23 1.502(12)
C1 C11 1.532(13)
C1 C2 1.584(12)
C1 B6 1.700(13)
C1 B5 1.704(13)
C1 B10 1.746(14)
C2 B7 1.698(14)
C2 B3 1.709(14)
C2 B6 1.717(13)
C11 C12 1.510(14)
C15 C16 1.398(13)
C15 C20 1.409(14)
C16 C17 1.414(13)
C16 C22 1.476(14)
C17 C18 1.368(17)
C18 C19 1.316(18)
C19 C20 1.416(16)
C20 C21 1.469(18)
C23 C24 1.487(15)
C23 C25 1.522(16)
C24 C28 1.515(15)
C25 C30 1.470(18)
C26 C27 1.492(14)
C28 C29 1.52(2)
C29 C30 1.50(2)
C31 C32 1.494(15)
C31 C33 1.508(15)
C31 B3 1.650(14)
B3 B4 1.783(14)
B3 B8 1.800(14)
B3 B7 1.823(16)
B4 B5 1.779(16)
B4 B8 1.779(14)
B4 B9 1.809(15)
B5 B10 1.739(17)
B5 B9 1.784(16)
B6 B11 1.754(16)
B6 B10 1.771(18)
B6 B7 1.778(18)
B7 B8 1.813(16)
B7 B11 1.834(16)
B8 B9 1.752(15)
B8 B11 1.781(19)
B9 B10 1.725(17)
B9 B11 1.738(15)
B10 B11 1.756(18)
